data_7101214
loop_
_publ_author_name
'Bowes, Katharine F.'
'Cole, Jacqueline M.'
'Husheer, Shamus L. G.'
'Raithby, Paul R.'
'Savarese, Teresa L.'
'Sparkes, Hazel A.'
'Teat, Simon J.'
'Warren, John E.'

_publ_section_title
;
 Photocrystallographic structure determination of a new geometric isomer
 of [Ru(NH3)4(H2O)(\h1-OSO)][MeC6H4SO3]2
;
_journal_coden_ASTM CHCOFS
_journal_issue 23
_journal_name_full
;
 Chemical Communications (Cambridge, United Kingdom)
;
_journal_page_first 2448
_journal_page_last 2450
_journal_paper_doi 10.1039/b604039j
_journal_year 2006
_chemical_formula_sum 'C14 H28 N4 O9 Ru S3'
_chemical_formula_weight 593.65
_chemical_name_common '[Ru(NH3)4(H2O)(SO2)][CH3C6H4SO3]2'
_space_group_IT_number 2
_symmetry_cell_setting triclinic
_symmetry_space_group_name_Hall '-P 1'
_symmetry_space_group_name_H-M 'P -1'
_atom_sites_solution_hydrogens geom
_atom_sites_solution_primary direct
_atom_sites_solution_secondary difmap
_audit_creation_method SHELXL-97
_cell_angle_alpha 94.352(4)
_cell_angle_beta 92.738(4)
_cell_angle_gamma 103.482(4)
_cell_formula_units_Z 2
_cell_length_a 6.670(3)
_cell_length_b 13.076(5)
_cell_length_c 13.586(5)
_cell_measurement_reflns_used 5966
_cell_measurement_temperature 13(2)
_cell_measurement_theta_max 31.1
_cell_measurement_theta_min 2.231
_cell_volume 1146.4(8)
_computing_cell_refinement 'Bruker APEX'
_computing_data_collection 'Bruker APEX'
_computing_data_reduction 'Bruker SAINT (SAXI, 1995)'
_computing_molecular_graphics 'SHELXTL-PLUS (Sheldrick, 1995)'
_computing_publication_material 'SHELXL-97 (Sheldrick, 1997)'
_computing_structure_refinement 'SHELXL-97 (Sheldrick, 1997)'
_computing_structure_solution 'SHELXS-97 (Sheldrick, 1990)'
_diffrn_ambient_temperature 13(2)
_diffrn_measured_fraction_theta_full 0.992
_diffrn_measured_fraction_theta_max 0.890
_diffrn_measurement_device_type 'Bruker APEX 2 diffractometer'
_diffrn_measurement_method CCD
_diffrn_radiation_monochromator 'Si (111)'
_diffrn_radiation_source
;
'Station 9.8, SRS, Daresbury labs, UK'
;
_diffrn_radiation_type synchrotron
_diffrn_radiation_wavelength 0.68960
_diffrn_reflns_av_R_equivalents 0.0273
_diffrn_reflns_av_sigmaI/netI 0.0425
_diffrn_reflns_limit_h_max 9
_diffrn_reflns_limit_h_min -9
_diffrn_reflns_limit_k_max 19
_diffrn_reflns_limit_k_min -19
_diffrn_reflns_limit_l_max 20
_diffrn_reflns_limit_l_min -19
_diffrn_reflns_number 13745
_diffrn_reflns_theta_full 25.00
_diffrn_reflns_theta_max 31.06
_diffrn_reflns_theta_min 1.46
_exptl_absorpt_coefficient_mu 1.009
_exptl_absorpt_correction_T_max 0.9970
_exptl_absorpt_correction_T_min 0.9920
_exptl_absorpt_correction_type empirical
_exptl_absorpt_process_details
;
Sortav(Blessing 1995)
;
_exptl_crystal_colour red
_exptl_crystal_density_diffrn 1.720
_exptl_crystal_density_method 'not measured'
_exptl_crystal_description plate
_exptl_crystal_F_000 608
_exptl_crystal_size_max 0.008
_exptl_crystal_size_mid 0.003
_exptl_crystal_size_min 0.003
_refine_diff_density_max 0.762
_refine_diff_density_min -1.125
_refine_diff_density_rms 0.105
_refine_ls_extinction_method none
_refine_ls_goodness_of_fit_ref 1.001
_refine_ls_hydrogen_treatment mixed
_refine_ls_matrix_type full
_refine_ls_number_parameters 292
_refine_ls_number_reflns 7143
_refine_ls_number_restraints 2
_refine_ls_restrained_S_all 1.000
_refine_ls_R_factor_all 0.0341
_refine_ls_R_factor_gt 0.0287
_refine_ls_shift/su_max 0.003
_refine_ls_shift/su_mean 0.000
_refine_ls_structure_factor_coef Fsqd
_refine_ls_weighting_details 'calc w=1/[\s^2^(Fo^2^)+(0.0317P)^2^+0.7467P] where P=(Fo^2^+2Fc^2^)/3'
_refine_ls_weighting_scheme calc
_refine_ls_wR_factor_gt 0.0675
_refine_ls_wR_factor_ref 0.0704
_reflns_number_gt 6315
_reflns_number_total 7143
_reflns_threshold_expression >2sigma(I)
_cod_data_source_file b604039j.txt
_cod_depositor_comments
;
The following automatic conversions were performed:
'_symmetry_cell_setting' value 'Triclinic' changed to 'triclinic'
according to '/home/saulius/struct/CIF-dictionaries/cif_core.dic'
dictionary named 'cif_core.dic' version 2.4.1 from 2010-06-29.

Automatic conversion script
Id: cif_fix_enum 1527 2010-12-29 10:47:43Z saulius 
;
_cod_database_code 7101214

loop_
_symmetry_equiv_pos_as_xyz
'x, y, z'
'-x, -y, -z'

loop_
_atom_site_label
_atom_site_type_symbol
_atom_site_fract_x
_atom_site_fract_y
_atom_site_fract_z
_atom_site_U_iso_or_equiv
_atom_site_adp_type
_atom_site_occupancy
_atom_site_symmetry_multiplicity
_atom_site_calc_flag
_atom_site_refinement_flags
Ru Ru 0.31096(2) 0.994559(11) 0.245006(10) 0.00448(4) Uani 1 1 d .
S1 S 0.39823(7) 0.85667(3) 0.19765(3) 0.00589(8) Uani 1 1 d .
O1 O 0.2936(2) 0.75464(10) 0.22622(10) 0.0105(3) Uani 1 1 d .
O2 O 0.5619(2) 0.85689(10) 0.13187(10) 0.0089(2) Uani 1 1 d .
N1 N 0.6014(2) 1.07101(12) 0.31986(11) 0.0074(3) Uani 1 1 d .
H1A H 0.6665 1.0215 0.3400 0.011 Uiso 1 1 calc R
H1B H 0.5808 1.1125 0.3735 0.011 Uiso 1 1 calc R
H1C H 0.6808 1.1116 0.2781 0.011 Uiso 1 1 calc R
N2 N 0.2070(2) 0.93417(12) 0.37839(11) 0.0075(3) Uani 1 1 d .
H2A H 0.0856 0.8848 0.3654 0.011 Uiso 1 1 calc R
H2B H 0.1874 0.9877 0.4209 0.011 Uiso 1 1 calc R
H2C H 0.3032 0.9040 0.4063 0.011 Uiso 1 1 calc R
N3 N 0.0070(2) 0.93725(12) 0.17904(11) 0.0077(3) Uani 1 1 d .
H3A H 0.0114 0.9002 0.1201 0.012 Uiso 1 1 calc R
H3B H -0.0503 0.9926 0.1689 0.012 Uiso 1 1 calc R
H3C H -0.0706 0.8944 0.2198 0.012 Uiso 1 1 calc R
N4 N 0.4044(2) 1.06327(12) 0.11325(11) 0.0076(3) Uani 1 1 d .
H4A H 0.5448 1.0823 0.1151 0.011 Uiso 1 1 calc R
H4B H 0.3530 1.1214 0.1079 0.011 Uiso 1 1 calc R
H4C H 0.3555 1.0156 0.0602 0.011 Uiso 1 1 calc R
O1W O 0.2276(2) 1.13800(10) 0.28971(10) 0.0074(2) Uani 1 1 d D
H1W H 0.196(4) 1.1461(19) 0.3481(9) 0.011 Uiso 1 1 d D
H2W H 0.134(3) 1.1530(19) 0.2549(16) 0.011 Uiso 1 1 d D
S11 S -0.04168(7) 1.20607(3) 0.08070(3) 0.00541(8) Uani 1 1 d .
O11 O -0.1717(2) 1.14275(10) -0.00206(10) 0.0095(2) Uani 1 1 d .
O12 O 0.1789(2) 1.22434(10) 0.06900(10) 0.0093(2) Uani 1 1 d .
O13 O -0.0968(2) 1.15829(10) 0.17447(10) 0.0081(2) Uani 1 1 d .
C11 C -0.1036(3) 1.33007(14) 0.09095(13) 0.0064(3) Uani 1 1 d .
C12 C -0.3035(3) 1.33765(14) 0.06409(13) 0.0080(3) Uani 1 1 d .
H12 H -0.4033 1.2779 0.0342 0.010 Uiso 1 1 calc R
C13 C -0.3540(3) 1.43444(14) 0.08189(13) 0.0084(3) Uani 1 1 d .
H13 H -0.4908 1.4400 0.0652 0.010 Uiso 1 1 calc R
C14 C -0.2077(3) 1.52385(14) 0.12378(13) 0.0081(3) Uani 1 1 d .
C15 C -0.0062(3) 1.51454(14) 0.14766(14) 0.0092(3) Uani 1 1 d .
H15 H 0.0958 1.5749 0.1747 0.011 Uiso 1 1 calc R
C16 C 0.0457(3) 1.41799(14) 0.13226(13) 0.0082(3) Uani 1 1 d .
H16 H 0.1818 1.4119 0.1497 0.010 Uiso 1 1 calc R
C17 C -0.2642(3) 1.62831(15) 0.14270(14) 0.0115(3) Uani 1 1 d .
H17A H -0.1873 1.6664 0.2029 0.017 Uiso 1 1 calc R
H17B H -0.4128 1.6161 0.1510 0.017 Uiso 1 1 calc R
H17C H -0.2293 1.6703 0.0865 0.017 Uiso 1 1 calc R
S21 S -0.31365(7) 0.81829(3) 0.44579(3) 0.00571(8) Uani 1 1 d .
O21 O -0.2702(2) 0.86805(10) 0.35345(9) 0.0079(2) Uani 1 1 d .
O22 O -0.1415(2) 0.85861(10) 0.52118(9) 0.0079(2) Uani 1 1 d .
O23 O -0.5123(2) 0.82721(10) 0.48162(10) 0.0087(2) Uani 1 1 d .
C21 C -0.3243(3) 0.68278(14) 0.42002(13) 0.0070(3) Uani 1 1 d .
C22 C -0.1423(3) 0.64843(14) 0.42719(14) 0.0090(3) Uani 1 1 d .
H22 H -0.0155 0.6964 0.4499 0.011 Uiso 1 1 calc R
C23 C -0.1483(3) 0.54321(15) 0.40072(14) 0.0095(3) Uani 1 1 d .
H23 H -0.0240 0.5197 0.4047 0.011 Uiso 1 1 calc R
C24 C -0.3336(3) 0.47092(14) 0.36824(13) 0.0086(3) Uani 1 1 d .
C25 C -0.5144(3) 0.50695(14) 0.36246(14) 0.0093(3) Uani 1 1 d .
H25 H -0.6417 0.4586 0.3411 0.011 Uiso 1 1 calc R
C26 C -0.5116(3) 0.61261(15) 0.38746(13) 0.0089(3) Uani 1 1 d .
H26 H -0.6354 0.6366 0.3824 0.011 Uiso 1 1 calc R
C27 C -0.3372(3) 0.35671(14) 0.34087(15) 0.0115(3) Uani 1 1 d .
H27A H -0.2265 0.3522 0.2970 0.017 Uiso 1 1 calc R
H27B H -0.4709 0.3212 0.3068 0.017 Uiso 1 1 calc R
H27C H -0.3165 0.3224 0.4010 0.017 Uiso 1 1 calc R

loop_
_atom_site_aniso_label
_atom_site_aniso_U_11
_atom_site_aniso_U_22
_atom_site_aniso_U_33
_atom_site_aniso_U_23
_atom_site_aniso_U_13
_atom_site_aniso_U_12
Ru 0.00408(6) 0.00495(7) 0.00434(7) 0.00021(4) 0.00022(4) 0.00101(4)
S1 0.00537(18) 0.00586(18) 0.00629(19) -0.00037(14) -0.00021(14) 0.00146(14)
O1 0.0110(6) 0.0071(6) 0.0132(7) 0.0013(5) 0.0013(5) 0.0013(5)
O2 0.0072(6) 0.0121(6) 0.0078(6) -0.0006(5) 0.0017(5) 0.0034(5)
N1 0.0071(7) 0.0079(7) 0.0074(7) 0.0005(5) -0.0002(5) 0.0020(5)
N2 0.0071(7) 0.0085(7) 0.0074(7) 0.0011(5) 0.0015(5) 0.0022(5)
N3 0.0069(7) 0.0086(7) 0.0068(7) -0.0003(5) 0.0002(5) 0.0007(5)
N4 0.0081(7) 0.0080(7) 0.0071(7) 0.0021(5) 0.0016(5) 0.0022(5)
O1W 0.0087(6) 0.0082(6) 0.0065(6) 0.0004(5) 0.0003(5) 0.0049(5)
S11 0.00570(18) 0.00577(18) 0.00491(18) 0.00052(14) 0.00034(14) 0.00165(14)
O11 0.0114(6) 0.0078(6) 0.0088(6) -0.0023(5) -0.0022(5) 0.0029(5)
O12 0.0056(6) 0.0109(6) 0.0121(6) 0.0032(5) 0.0031(5) 0.0024(5)
O13 0.0092(6) 0.0093(6) 0.0065(6) 0.0033(5) 0.0019(5) 0.0025(5)
C11 0.0078(7) 0.0068(7) 0.0051(7) 0.0011(6) 0.0008(6) 0.0025(6)
C12 0.0080(8) 0.0090(8) 0.0064(8) -0.0002(6) 0.0010(6) 0.0013(6)
C13 0.0072(7) 0.0106(8) 0.0084(8) 0.0029(6) 0.0018(6) 0.0034(6)
C14 0.0112(8) 0.0078(8) 0.0068(8) 0.0014(6) 0.0026(6) 0.0044(6)
C15 0.0106(8) 0.0077(8) 0.0083(8) -0.0006(6) 0.0004(6) 0.0005(6)
C16 0.0064(7) 0.0092(8) 0.0090(8) 0.0008(6) 0.0019(6) 0.0014(6)
C17 0.0165(9) 0.0092(8) 0.0101(8) 0.0011(6) 0.0027(7) 0.0054(7)
S21 0.00588(18) 0.00638(18) 0.00507(18) 0.00075(14) 0.00064(14) 0.00177(14)
O21 0.0095(6) 0.0086(6) 0.0061(6) 0.0023(4) 0.0018(5) 0.0021(5)
O22 0.0081(6) 0.0093(6) 0.0056(6) -0.0007(4) -0.0009(5) 0.0014(5)
O23 0.0082(6) 0.0110(6) 0.0085(6) 0.0016(5) 0.0036(5) 0.0047(5)
C21 0.0100(8) 0.0055(7) 0.0059(7) 0.0008(6) 0.0014(6) 0.0024(6)
C22 0.0086(8) 0.0083(8) 0.0099(8) -0.0002(6) 0.0003(6) 0.0020(6)
C23 0.0097(8) 0.0102(8) 0.0097(8) 0.0017(6) 0.0008(6) 0.0045(6)
C24 0.0140(8) 0.0065(7) 0.0060(8) 0.0010(6) 0.0028(6) 0.0030(6)
C25 0.0085(8) 0.0089(8) 0.0088(8) -0.0005(6) -0.0006(6) -0.0006(6)
C26 0.0077(8) 0.0112(8) 0.0084(8) 0.0004(6) 0.0009(6) 0.0033(6)
C27 0.0149(9) 0.0067(8) 0.0126(9) 0.0006(6) 0.0022(7) 0.0022(7)

loop_
_atom_type_symbol
_atom_type_description
_atom_type_scat_dispersion_real
_atom_type_scat_dispersion_imag
_atom_type_scat_source
C C 0.0033 0.0016 'International Tables Vol C Tables 4.2.6.8 and 6.1.1.4'
H H 0.0000 0.0000 'International Tables Vol C Tables 4.2.6.8 and 6.1.1.4'
N N 0.0061 0.0033 'International Tables Vol C Tables 4.2.6.8 and 6.1.1.4'
O O 0.0106 0.0060 'International Tables Vol C Tables 4.2.6.8 and 6.1.1.4'
S S 0.1246 0.1234 'International Tables Vol C Tables 4.2.6.8 and 6.1.1.4'
Ru Ru -1.2594 0.8363 'International Tables Vol C Tables 4.2.6.8 and 6.1.1.4'

loop_
_geom_angle_atom_site_label_1
_geom_angle_atom_site_label_2
_geom_angle_atom_site_label_3
_geom_angle
S1 Ru N2 92.50(5)
S1 Ru N4 91.27(5)
N2 Ru N4 176.11(6)
S1 Ru N3 92.59(5)
N2 Ru N3 89.05(6)
N4 Ru N3 89.83(6)
S1 Ru N1 95.56(5)
N2 Ru N1 89.77(6)
N4 Ru N1 90.81(6)
N3 Ru N1 171.80(6)
S1 Ru O1W 178.11(4)
N2 Ru O1W 89.33(6)
N4 Ru O1W 86.91(6)
N3 Ru O1W 87.91(6)
N1 Ru O1W 83.96(6)
O2 S1 O1 115.97(8)
O2 S1 Ru 122.10(6)
O1 S1 Ru 121.90(6)
Ru N1 H1A 109.5
Ru N1 H1B 109.5
H1A N1 H1B 109.5
Ru N1 H1C 109.5
H1A N1 H1C 109.5
H1B N1 H1C 109.5
Ru N2 H2A 109.5
Ru N2 H2B 109.5
H2A N2 H2B 109.5
Ru N2 H2C 109.5
H2A N2 H2C 109.5
H2B N2 H2C 109.5
Ru N3 H3A 109.5
Ru N3 H3B 109.5
H3A N3 H3B 109.5
Ru N3 H3C 109.5
H3A N3 H3C 109.5
H3B N3 H3C 109.5
Ru N4 H4A 109.5
Ru N4 H4B 109.5
H4A N4 H4B 109.5
Ru N4 H4C 109.5
H4A N4 H4C 109.5
H4B N4 H4C 109.5
Ru O1W H1W 117.2(17)
Ru O1W H2W 116.4(17)
H1W O1W H2W 106(2)
O12 S11 O11 114.50(8)
O12 S11 O13 111.22(8)
O11 S11 O13 109.76(8)
O12 S11 C11 107.56(8)
O11 S11 C11 107.23(8)
O13 S11 C11 106.14(8)
C12 C11 C16 121.13(16)
C12 C11 S11 119.81(14)
C16 C11 S11 118.92(14)
C13 C12 C11 118.70(17)
C13 C12 H12 120.7
C11 C12 H12 120.7
C12 C13 C14 121.42(17)
C12 C13 H13 119.3
C14 C13 H13 119.3
C13 C14 C15 118.63(16)
C13 C14 C17 120.95(17)
C15 C14 C17 120.43(17)
C16 C15 C14 120.70(17)
C16 C15 H15 119.6
C14 C15 H15 119.6
C15 C16 C11 119.39(17)
C15 C16 H16 120.3
C11 C16 H16 120.3
C14 C17 H17A 109.5
C14 C17 H17B 109.5
H17A C17 H17B 109.5
C14 C17 H17C 109.5
H17A C17 H17C 109.5
H17B C17 H17C 109.5
O23 S21 O21 112.64(8)
O23 S21 O22 112.43(8)
O21 S21 O22 110.74(8)
O23 S21 C21 107.65(8)
O21 S21 C21 106.95(8)
O22 S21 C21 106.00(8)
C22 C21 C26 120.86(17)
C22 C21 S21 119.06(14)
C26 C21 S21 119.98(14)
C23 C22 C21 119.11(17)
C23 C22 H22 120.4
C21 C22 H22 120.4
C22 C23 C24 121.41(17)
C22 C23 H23 119.3
C24 C23 H23 119.3
C25 C24 C23 118.48(17)
C25 C24 C27 120.94(17)
C23 C24 C27 120.58(17)
C26 C25 C24 121.12(17)
C26 C25 H25 119.4
C24 C25 H25 119.4
C25 C26 C21 119.02(17)
C25 C26 H26 120.5
C21 C26 H26 120.5
C24 C27 H27A 109.5
C24 C27 H27B 109.5
H27A C27 H27B 109.5
C24 C27 H27C 109.5
H27A C27 H27C 109.5
H27B C27 H27C 109.5

loop_
_geom_bond_atom_site_label_1
_geom_bond_atom_site_label_2
_geom_bond_distance
Ru S1 2.0863(8)
Ru N2 2.1142(16)
Ru N4 2.1187(16)
Ru N3 2.1193(17)
Ru N1 2.1309(16)
Ru O1W 2.1312(15)
S1 O2 1.4431(14)
S1 O1 1.4451(14)
N1 H1A 0.9100
N1 H1B 0.9100
N1 H1C 0.9100
N2 H2A 0.9100
N2 H2B 0.9100
N2 H2C 0.9100
N3 H3A 0.9100
N3 H3B 0.9100
N3 H3C 0.9100
N4 H4A 0.9100
N4 H4B 0.9100
N4 H4C 0.9100
O1W H1W 0.836(10)
O1W H2W 0.832(10)
S11 O12 1.4534(15)
S11 O11 1.4604(14)
S11 O13 1.4856(14)
S11 C11 1.7615(19)
C11 C12 1.393(3)
C11 C16 1.394(2)
C12 C13 1.391(3)
C12 H12 0.9500
C13 C14 1.399(3)
C13 H13 0.9500
C14 C15 1.402(3)
C14 C17 1.507(3)
C15 C16 1.389(3)
C15 H15 0.9500
C16 H16 0.9500
C17 H17A 0.9800
C17 H17B 0.9800
C17 H17C 0.9800
S21 O23 1.4601(14)
S21 O21 1.4669(14)
S21 O22 1.4729(14)
S21 C21 1.7643(19)
C21 C22 1.391(3)
C21 C26 1.397(3)
C22 C23 1.386(3)
C22 H22 0.9500
C23 C24 1.398(3)
C23 H23 0.9500
C24 C25 1.395(3)
C24 C27 1.506(3)
C25 C26 1.393(3)
C25 H25 0.9500
C26 H26 0.9500
C27 H27A 0.9800
C27 H27B 0.9800
C27 H27C 0.9800

loop_
_geom_torsion_atom_site_label_1
_geom_torsion_atom_site_label_2
_geom_torsion_atom_site_label_3
_geom_torsion_atom_site_label_4
_geom_torsion
N2 Ru S1 O2 -152.23(8)
N4 Ru S1 O2 28.73(8)
N3 Ru S1 O2 118.62(8)
N1 Ru S1 O2 -62.21(8)
N2 Ru S1 O1 29.87(8)
N4 Ru S1 O1 -149.17(8)
N3 Ru S1 O1 -59.28(9)
N1 Ru S1 O1 119.89(9)
O12 S11 C11 C12 154.59(14)
O11 S11 C11 C12 30.99(17)
O13 S11 C11 C12 -86.28(16)
O12 S11 C11 C16 -29.68(17)
O11 S11 C11 C16 -153.28(14)
O13 S11 C11 C16 89.45(15)
C16 C11 C12 C13 -1.9(3)
S11 C11 C12 C13 173.78(13)
C11 C12 C13 C14 1.5(3)
C12 C13 C14 C15 0.2(3)
C12 C13 C14 C17 179.98(17)
C13 C14 C15 C16 -1.5(3)
C17 C14 C15 C16 178.69(17)
C14 C15 C16 C11 1.2(3)
C12 C11 C16 C15 0.6(3)
S11 C11 C16 C15 -175.10(14)
O23 S21 C21 C22 -151.94(15)
O21 S21 C21 C22 86.77(16)
O22 S21 C21 C22 -31.42(17)
O23 S21 C21 C26 31.68(17)
O21 S21 C21 C26 -89.60(16)
O22 S21 C21 C26 152.20(14)
C26 C21 C22 C23 0.5(3)
S21 C21 C22 C23 -175.80(14)
C21 C22 C23 C24 -0.8(3)
C22 C23 C24 C25 0.3(3)
C22 C23 C24 C27 -179.34(17)
C23 C24 C25 C26 0.6(3)
C27 C24 C25 C26 -179.82(17)
C24 C25 C26 C21 -0.8(3)
C22 C21 C26 C25 0.3(3)
S21 C21 C26 C25 176.58(14)
